data_2310389
loop_
_publ_author_name
'Gasparri, G.F.'
'Villa, A.C.'
'Nardelli, M.'

_publ_section_title
;
 The crystal and molecular structure of nickel bis(dithiocarbamate)
;
_journal_name_full 'Acta Crystallographica (1,1948-23,1967)'
_journal_page_first 384
_journal_page_last 391
_journal_volume 23
_journal_year 1967
_chemical_formula_sum 'C2 H4 N2 Ni S4'
_chemical_name_systematic 'Ni (S2 C N H2)2'
_space_group_IT_number 14
_symmetry_space_group_name_Hall '-P 2ybc'
_symmetry_space_group_name_H-M 'P 1 21/c 1'
_cell_angle_alpha 90
_cell_angle_beta 129.27
_cell_angle_gamma 90
_cell_formula_units_Z 4
_cell_length_a 8.962
_cell_length_b 9.825
_cell_length_c 11.28
_cell_volume 768.925
_citation_journal_id_ASTM ACCRA9
_cod_data_source_file Gasparri_ACCRA9_1967_1385.cif
_cod_data_source_block C2H4N2Ni1S4
_cod_original_cell_volume 768.9248
_cod_original_formula_sum 'C2 H4 N2 Ni1 S4'
_cod_database_code 2310389

loop_
_symmetry_equiv_pos_as_xyz
x,y,z
-x,y+1/2,-z+1/2
-x,-y,-z
x,-y-1/2,z-1/2

loop_
_atom_site_label
_atom_site_type_symbol
_atom_site_fract_x
_atom_site_fract_y
_atom_site_fract_z
_atom_site_occupancy
_atom_site_U_iso_or_equiv
N1 N-3 -0.2538 0.2434 -0.3548 1 0.0
H3 H+1 0.716 0.532 0.544 1 0.0
C1 C+4 -0.0941 0.295 -0.2185 1 0.0
N2 N-3 0.694 0.5469 0.443 1 0.0
H1 H+1 -0.273 0.259 -0.454 1 0.0
S1 S-2 0.0841 0.3821 -0.1994 1 0.0
Ni1 Ni+2 0.218 0.3941 0.0451 1 0.0
H2 H+1 -0.356 0.191 -0.358 1 0.0
C2 C+4 0.5337 0.492 0.3079 1 0.0
S4 S-2 -0.0477 0.2757 -0.0495 1 0.0
S2 S-2 0.3652 0.3955 0.2929 1 0.0
S3 S-2 0.4848 0.509 0.1378 1 0.0
H4 H+1 0.79 0.604 0.443 1 0.0
